data_4132657
loop_
_publ_author_name
'Chen, Si-Kai'
'Ma, Wen-Qiang'
'Yan, Zhi-Bo'
'Zhang, Fu-Min'
'Wang, Shao-Hua'
'Tu, Yong-Qiang'
'Zhang, Xiao-Ming'
'Tian, Jin-Miao'

_publ_section_title
;
 Organo-Cation Catalyzed Asymmetric Homo/Heterodialkylation of
 Bisoxindoles: Construction of Vicinal All-Carbon Quaternary Stereocenters
 and Total Synthesis of (-)-Chimonanthidine.
;
_journal_issue 32
_journal_name_full 'Journal of the American Chemical Society'
_journal_page_first 10099
_journal_page_last 10103
_journal_paper_doi 10.1021/jacs.8b05386
_journal_volume 140
_journal_year 2018
_chemical_absolute_configuration ad
_chemical_formula_moiety 'Br, C H Cl3, C25 H27 N4 O3'
_chemical_formula_sum 'C26 H28 Br Cl3 N4 O3'
_chemical_formula_weight 630.78
_space_group_crystal_system triclinic
_space_group_IT_number 1
_space_group_name_Hall 'P 1'
_space_group_name_H-M_alt 'P 1'
_atom_sites_solution_hydrogens geom
_atom_sites_solution_primary iterative
_atom_sites_solution_secondary difmap
_audit_creation_date 2017-06-09
_audit_creation_method
;
Olex2 1.2
(compiled 2017.03.28 svn.r3405 for OlexSys, GUI svn.r5337)
;
_cell_angle_alpha 110.886(12)
_cell_angle_beta 93.340(10)
_cell_angle_gamma 100.809(12)
_cell_formula_units_Z 1
_cell_length_a 8.9983(11)
_cell_length_b 9.3045(15)
_cell_length_c 9.3473(10)
_cell_measurement_reflns_used 1060
_cell_measurement_temperature 245(6)
_cell_measurement_theta_max 21.7170
_cell_measurement_theta_min 4.1100
_cell_volume 711.50(18)
_computing_cell_refinement
;
CrysAlisPro, Agilent Technologies,
Version 1.171.36.28 (release 01-02-2013 CrysAlis171 .NET)
(compiled Feb  1 2013,16:14:44)
;
_computing_data_collection
;
CrysAlisPro, Agilent Technologies,
Version 1.171.36.28 (release 01-02-2013 CrysAlis171 .NET)
(compiled Feb  1 2013,16:14:44)
;
_computing_data_reduction
;
CrysAlisPro, Agilent Technologies,
Version 1.171.36.28 (release 01-02-2013 CrysAlis171 .NET)
(compiled Feb  1 2013,16:14:44)
;
_computing_molecular_graphics 'Olex2 (Dolomanov et al., 2009)'
_computing_publication_material 'Olex2 (Dolomanov et al., 2009)'
_computing_structure_refinement 'ShelXL (Sheldrick, 2015)'
_computing_structure_solution
;
Superflip (Palatinus & Chapuis, 2007;Palatinus & van der Lee, 2008;
Palatinus et al., 2012)
;
_diffrn_ambient_temperature 245(6)
_diffrn_detector_area_resol_mean 16.0733
_diffrn_measured_fraction_theta_full 0.998
_diffrn_measured_fraction_theta_max 0.998
_diffrn_measurement_details
;
#__ type_ start__ end____ width___ exp.time_
  1 omega  -81.00    0.00   1.5000    3.0000
omega____ theta____ kappa____ phi______ frames
    -      -19.5055  -57.0000   30.0000 54

#__ type_ start__ end____ width___ exp.time_
  2 omega  -19.00   24.50   1.5000    3.0000
omega____ theta____ kappa____ phi______ frames
    -      -19.5055  -98.0000  -72.0000 29

#__ type_ start__ end____ width___ exp.time_
  3 omega  -47.00   46.00   1.5000    3.0000
omega____ theta____ kappa____ phi______ frames
    -       22.7867  -57.0000  120.0000 62

#__ type_ start__ end____ width___ exp.time_
  4 omega  -48.00    0.00   1.5000    3.0000
omega____ theta____ kappa____ phi______ frames
    -       22.7867  -57.0000    0.0000 32

#__ type_ start__ end____ width___ exp.time_
  5 omega   -1.00   92.00   1.5000    3.0000
omega____ theta____ kappa____ phi______ frames
    -       22.7867   57.0000  -90.0000 62

#__ type_ start__ end____ width___ exp.time_
  6 omega   69.00   96.00   1.5000    3.0000
omega____ theta____ kappa____ phi______ frames
    -       22.7867  178.0000   90.0000 18
;
_diffrn_measurement_device_type 'SuperNova, Dual, Cu at zero, Eos'
_diffrn_measurement_method '\w scans'
_diffrn_orient_matrix_UB_11 -0.0724903000
_diffrn_orient_matrix_UB_12 -0.0220806000
_diffrn_orient_matrix_UB_13 0.0215985000
_diffrn_orient_matrix_UB_21 0.0244406000
_diffrn_orient_matrix_UB_22 -0.0610860000
_diffrn_orient_matrix_UB_23 0.0168818000
_diffrn_orient_matrix_UB_31 0.0266427000
_diffrn_orient_matrix_UB_32 0.0528010000
_diffrn_orient_matrix_UB_33 0.0772666000
_diffrn_radiation_monochromator mirror
_diffrn_radiation_type MoK\a
_diffrn_radiation_wavelength 0.71073
_diffrn_reflns_av_R_equivalents 0.0312
_diffrn_reflns_av_unetI/netI 0.0762
_diffrn_reflns_limit_h_max 11
_diffrn_reflns_limit_h_min -10
_diffrn_reflns_limit_k_max 10
_diffrn_reflns_limit_k_min -11
_diffrn_reflns_limit_l_max 11
_diffrn_reflns_limit_l_min -11
_diffrn_reflns_number 4509
_diffrn_reflns_theta_full 26.02
_diffrn_reflns_theta_max 26.02
_diffrn_reflns_theta_min 3.39
_diffrn_source 'SuperNova (Mo) X-ray Source'
_exptl_absorpt_coefficient_mu 1.761
_exptl_absorpt_correction_T_max 1.00000
_exptl_absorpt_correction_T_min 0.93713
_exptl_absorpt_correction_type multi-scan
_exptl_absorpt_process_details
;
CrysAlisPro, Agilent Technologies,
Version 1.171.36.28 (release 01-02-2013 CrysAlis171 .NET)
(compiled Feb  1 2013,16:14:44)
Empirical absorption correction using spherical harmonics,
 implemented in SCALE3 ABSPACK scaling algorithm.
;
_exptl_crystal_colour 'clear light colourless'
_exptl_crystal_colour_lustre clear
_exptl_crystal_colour_modifier light
_exptl_crystal_colour_primary colourless
_exptl_crystal_density_diffrn 1.472
_exptl_crystal_density_method 'not measured'
_exptl_crystal_description
;
;
_exptl_crystal_F_000 322
_exptl_crystal_size_max 0.21
_exptl_crystal_size_mid 0.17
_exptl_crystal_size_min 0.15
_refine_diff_density_max 0.278
_refine_diff_density_min -0.267
_refine_diff_density_rms 0.055
_refine_ls_abs_structure_details 'Flack H D (1983), Acta Cryst. A39, 876-881'
_refine_ls_abs_structure_Flack -0.002(9)
_refine_ls_extinction_method none
_refine_ls_goodness_of_fit_ref 1.030
_refine_ls_hydrogen_treatment constr
_refine_ls_matrix_type full
_refine_ls_number_parameters 336
_refine_ls_number_reflns 3860
_refine_ls_number_restraints 3
_refine_ls_restrained_S_all 1.030
_refine_ls_R_factor_all 0.0709
_refine_ls_R_factor_gt 0.0479
_refine_ls_shift/su_max 0.000
_refine_ls_shift/su_mean 0.000
_refine_ls_structure_factor_coef Fsqd
_refine_ls_weighting_details 'calc w=1/[\s^2^(Fo^2^)+(0.0229P)^2^+0.0000P] where P=(Fo^2^+2Fc^2^)/3'
_refine_ls_weighting_scheme calc
_refine_ls_wR_factor_gt 0.0880
_refine_ls_wR_factor_ref 0.1008
_reflns_number_gt 2913
_reflns_number_total 3860
_reflns_threshold_expression >2sigma(I)
_cod_data_source_file ja8b05386_si_001.cif
_cod_data_source_block chensk_0605
_cod_original_cell_volume 711.49(17)
_cod_database_code 4132657
_chemical_oxdiff_formula 'C H O Br N'
_reflns_odcompleteness_completeness 99.76
_reflns_odcompleteness_iscentric 1
_reflns_odcompleteness_theta 26.32
_olex2_refinement_description
;
1. Fixed Uiso
 At 1.2 times of:
  All C(H) groups, All C(H,H) groups, All N(H) groups
 At 1.5 times of:
  All C(H,H,H) groups
2.a Ternary CH refined with riding coordinates:
 C26(H26)
2.b Secondary CH2 refined with riding coordinates:
 C2(H2A,H2B), C3(H3A,H3B), C5(H5A,H5B), C6(H6A,H6B), C11(H11A,H11B)
2.c Aromatic/amide H refined with riding coordinates:
 N4(H4), C7(H7), C10(H10), C13(H13), C14(H14), C15(H15), C16(H16), C17(H17),
 C20(H20), C21(H21), C22(H22)
2.d Idealised Me refined as rotating group:
 C24(H24A,H24B,H24C), C25(H25A,H25B,H25C)
;
_olex2_date_sample_data_collection 2017-06-05
_olex2_submission_special_instructions 'No special instructions were received'

loop_
_space_group_symop_id
_space_group_symop_operation_xyz
1 'x, y, z'

loop_
_atom_site_label
_atom_site_type_symbol
_atom_site_fract_x
_atom_site_fract_y
_atom_site_fract_z
_atom_site_U_iso_or_equiv
_atom_site_adp_type
_atom_site_occupancy
_atom_site_calc_flag
_atom_site_refinement_flags_posn
Br1 Br -0.71925(6) -0.90077(6) -0.42675(6) 0.0724(3) Uani 1 d .
Cl1 Cl -0.1960(3) -1.2964(2) -0.2555(2) 0.0900(7) Uani 1 d .
Cl2 Cl -0.2016(4) -1.3550(4) 0.0270(3) 0.1356(11) Uani 1 d .
Cl3 Cl -0.4444(3) -1.5190(2) -0.2244(3) 0.0917(7) Uani 1 d .
C26 C -0.3093(9) -1.3393(9) -0.1252(8) 0.073(2) Uani 1 d .
H26 H -0.3639 -1.2549 -0.0833 0.087 Uiso 1 calc R
O1 O -0.5766(5) -1.1866(5) -0.2571(4) 0.0602(12) Uani 1 d .
O2 O -0.4195(5) -0.7332(5) 0.1871(4) 0.0581(12) Uani 1 d .
O12 O -0.1408(6) -1.3038(6) -0.5653(6) 0.0802(16) Uani 1 d .
N1 N -0.1461(5) -0.8711(5) -0.1281(5) 0.0375(11) Uani 1 d .
N2 N -0.2377(5) -0.9145(5) -0.0372(5) 0.0413(11) Uani 1 d .
N3 N -0.3758(5) -0.9181(5) -0.0966(4) 0.0338(10) Uani 1 d .
N4 N -0.0940(6) -1.0436(6) -0.5364(5) 0.0497(13) Uani 1 d .
H4 H 0.0039 -1.0277 -0.5222 0.060 Uiso 1 calc R
C1 C -0.1855(8) -1.1855(8) -0.5633(7) 0.0536(17) Uani 1 d .
C2 C -0.3461(8) -1.1712(8) -0.5864(8) 0.0608(19) Uani 1 d .
H2A H -0.3967 -1.1726 -0.4980 0.073 Uiso 1 calc R
H2B H -0.4026 -1.2571 -0.6782 0.073 Uiso 1 calc R
C3 C -0.3352(7) -1.0150(8) -0.6045(6) 0.0563(18) Uani 1 d .
H3A H -0.4097 -0.9609 -0.5508 0.068 Uiso 1 calc R
H3B H -0.3531 -1.0303 -0.7128 0.068 Uiso 1 calc R
C4 C -0.1718(7) -0.9195(7) -0.5329(6) 0.0408(14) Uani 1 d .
C5 C -0.0969(8) -0.8142(8) -0.6127(7) 0.0577(18) Uani 1 d .
H5A H -0.1741 -0.7908 -0.6725 0.069 Uiso 1 calc R
H5B H -0.0309 -0.8667 -0.6822 0.069 Uiso 1 calc R
C6 C -0.0024(8) -0.6600(8) -0.4864(7) 0.0631(18) Uani 1 d .
H6A H 0.1060 -0.6581 -0.4819 0.076 Uiso 1 calc R
H6B H -0.0203 -0.5681 -0.5049 0.076 Uiso 1 calc R
C7 C -0.0596(7) -0.6654(7) -0.3423(7) 0.0526(16) Uani 1 d .
H7 H -0.0321 -0.5822 -0.2470 0.063 Uiso 1 calc R
C8 C -0.1551(6) -0.8028(6) -0.3639(5) 0.0375(13) Uani 1 d .
C9 C -0.2236(6) -0.8457(6) -0.2441(6) 0.0342(13) Uani 1 d .
C10 C -0.3745(6) -0.8795(6) -0.2233(5) 0.0350(12) Uani 1 d .
H10 H -0.4586 -0.8765 -0.2841 0.042 Uiso 1 calc R
C11 C 0.0181(6) -0.8506(7) -0.0900(6) 0.0441(14) Uani 1 d .
H11A H 0.0639 -0.8794 -0.1847 0.053 Uiso 1 calc R
H11B H 0.0357 -0.9214 -0.0389 0.053 Uiso 1 calc R
C12 C 0.0949(6) -0.6832(7) 0.0138(6) 0.0414(13) Uani 1 d .
C13 C 0.2376(8) -0.6197(8) -0.0095(7) 0.065(2) Uani 1 d .
H13 H 0.2828 -0.6786 -0.0907 0.078 Uiso 1 calc R
C14 C 0.3150(8) -0.4695(9) 0.0862(8) 0.081(3) Uani 1 d .
H14 H 0.4125 -0.4288 0.0703 0.097 Uiso 1 calc R
C15 C 0.2475(8) -0.3790(8) 0.2061(7) 0.0649(19) Uani 1 d .
H15 H 0.2980 -0.2774 0.2707 0.078 Uiso 1 calc R
C16 C 0.1059(8) -0.4434(8) 0.2263(7) 0.0576(17) Uani 1 d .
H16 H 0.0593 -0.3840 0.3059 0.069 Uiso 1 calc R
C17 C 0.0283(8) -0.5945(8) 0.1323(6) 0.0511(16) Uani 1 d .
H17 H -0.0684 -0.6356 0.1495 0.061 Uiso 1 calc R
C18 C -0.5076(6) -0.9634(7) -0.0298(6) 0.0408(13) Uani 1 d .
C19 C -0.5280(7) -0.8667(7) 0.1182(6) 0.0424(14) Uani 1 d .
C20 C -0.6575(8) -0.9126(8) 0.1759(7) 0.0562(17) Uani 1 d .
H20 H -0.6752 -0.8500 0.2732 0.067 Uiso 1 calc R
C21 C -0.7613(8) -1.0509(9) 0.0906(9) 0.066(2) Uani 1 d .
H21 H -0.8468 -1.0809 0.1334 0.079 Uiso 1 calc R
C22 C -0.7438(8) -1.1465(8) -0.0551(8) 0.0612(18) Uani 1 d .
H22 H -0.8167 -1.2383 -0.1110 0.073 Uiso 1 calc R
C23 C -0.6134(7) -1.1020(7) -0.1175(7) 0.0487(15) Uani 1 d .
C24 C -0.4418(11) -0.6283(9) 0.3365(7) 0.086(3) Uani 1 d .
H24A H -0.5348 -0.5940 0.3271 0.129 Uiso 1 calc GR
H24B H -0.3575 -0.5384 0.3751 0.129 Uiso 1 calc GR
H24C H -0.4481 -0.6828 0.4067 0.129 Uiso 1 calc GR
C25 C -0.6963(10) -1.3099(9) -0.3660(9) 0.090(3) Uani 1 d .
H25A H -0.6603 -1.3508 -0.4641 0.136 Uiso 1 calc GR
H25B H -0.7835 -1.2676 -0.3781 0.136 Uiso 1 calc GR
H25C H -0.7245 -1.3932 -0.3283 0.136 Uiso 1 calc GR

loop_
_atom_site_aniso_label
_atom_site_aniso_U_11
_atom_site_aniso_U_22
_atom_site_aniso_U_33
_atom_site_aniso_U_23
_atom_site_aniso_U_13
_atom_site_aniso_U_12
Br1 0.0340(3) 0.1255(6) 0.0530(4) 0.0270(4) 0.0025(3) 0.0205(4)
Cl1 0.1081(18) 0.0824(14) 0.0977(13) 0.0456(11) 0.0415(13) 0.0323(13)
Cl2 0.154(3) 0.192(3) 0.0754(15) 0.0580(16) 0.0009(15) 0.062(2)
Cl3 0.0912(17) 0.0827(15) 0.1090(16) 0.0413(13) 0.0291(13) 0.0224(13)
C26 0.086(6) 0.068(5) 0.064(4) 0.023(4) 0.013(4) 0.021(4)
O1 0.051(3) 0.052(3) 0.054(2) 0.003(2) -0.003(2) -0.008(2)
O2 0.069(3) 0.049(3) 0.047(2) 0.0080(19) 0.014(2) 0.008(2)
O12 0.092(4) 0.060(3) 0.095(4) 0.026(3) 0.040(3) 0.030(3)
N1 0.030(3) 0.046(3) 0.036(2) 0.017(2) 0.001(2) 0.009(2)
N2 0.034(3) 0.050(3) 0.039(2) 0.019(2) -0.003(2) 0.007(2)
N3 0.030(3) 0.034(3) 0.031(2) 0.0096(19) -0.0015(19) 0.000(2)
N4 0.030(3) 0.056(3) 0.054(3) 0.011(2) 0.003(2) 0.010(3)
C1 0.050(4) 0.055(5) 0.048(3) 0.011(3) 0.015(3) 0.011(4)
C2 0.041(4) 0.062(5) 0.057(4) 0.003(3) 0.002(3) -0.003(3)
C3 0.031(4) 0.084(5) 0.040(3) 0.009(3) -0.001(3) 0.011(3)
C4 0.029(3) 0.052(4) 0.042(3) 0.018(3) 0.004(3) 0.009(3)
C5 0.047(4) 0.082(5) 0.052(3) 0.037(3) 0.005(3) 0.011(4)
C6 0.058(5) 0.072(5) 0.070(4) 0.042(4) 0.017(4) 0.007(4)
C7 0.043(4) 0.051(4) 0.057(4) 0.017(3) 0.002(3) 0.000(3)
C8 0.034(3) 0.048(4) 0.032(3) 0.016(2) 0.001(2) 0.012(3)
C9 0.034(3) 0.032(3) 0.033(3) 0.008(2) -0.002(2) 0.010(3)
C10 0.029(3) 0.043(3) 0.035(3) 0.018(2) -0.003(2) 0.006(2)
C11 0.030(3) 0.056(4) 0.048(3) 0.020(3) -0.003(2) 0.015(3)
C12 0.031(3) 0.058(4) 0.036(3) 0.020(3) 0.002(2) 0.008(3)
C13 0.040(4) 0.089(5) 0.043(3) 0.001(3) 0.007(3) 0.004(4)
C14 0.044(5) 0.097(6) 0.064(4) 0.001(4) 0.008(4) -0.018(4)
C15 0.059(5) 0.064(5) 0.061(4) 0.017(3) -0.002(4) 0.003(4)
C16 0.052(4) 0.062(5) 0.051(3) 0.012(3) 0.004(3) 0.011(4)
C17 0.040(4) 0.063(4) 0.050(3) 0.023(3) 0.010(3) 0.006(3)
C18 0.029(3) 0.048(3) 0.051(3) 0.027(3) 0.005(2) 0.004(3)
C19 0.050(4) 0.041(4) 0.039(3) 0.016(3) 0.004(3) 0.013(3)
C20 0.053(4) 0.076(5) 0.053(4) 0.031(3) 0.020(3) 0.027(4)
C21 0.039(4) 0.091(6) 0.095(5) 0.060(5) 0.029(4) 0.021(4)
C22 0.038(4) 0.068(5) 0.075(5) 0.032(4) 0.004(3) -0.003(3)
C23 0.035(4) 0.052(4) 0.058(4) 0.023(3) -0.003(3) 0.005(3)
C24 0.124(8) 0.058(5) 0.065(5) 0.005(4) 0.022(5) 0.023(5)
C25 0.087(7) 0.063(5) 0.076(5) -0.010(4) -0.016(4) -0.010(5)

loop_
_atom_type_symbol
_atom_type_description
_atom_type_scat_dispersion_real
_atom_type_scat_dispersion_imag
_atom_type_scat_source
C C 0.0033 0.0016 'International Tables Vol C Tables 4.2.6.8 and 6.1.1.4'
H H 0.0000 0.0000 'International Tables Vol C Tables 4.2.6.8 and 6.1.1.4'
Br Br -0.2901 2.4595 'International Tables Vol C Tables 4.2.6.8 and 6.1.1.4'
Cl Cl 0.1484 0.1585 'International Tables Vol C Tables 4.2.6.8 and 6.1.1.4'
N N 0.0061 0.0033 'International Tables Vol C Tables 4.2.6.8 and 6.1.1.4'
O O 0.0106 0.0060 'International Tables Vol C Tables 4.2.6.8 and 6.1.1.4'

loop_
_geom_angle_atom_site_label_1
_geom_angle_atom_site_label_2
_geom_angle_atom_site_label_3
_geom_angle
Cl1 C26 Cl2 111.9(5)
Cl1 C26 Cl3 108.8(4)
Cl1 C26 H26 108.8
Cl2 C26 Cl3 109.5(4)
Cl2 C26 H26 108.8
Cl3 C26 H26 108.8
C23 O1 C25 117.5(5)
C19 O2 C24 116.6(5)
N2 N1 C9 112.8(5)
N2 N1 C11 118.0(4)
C9 N1 C11 129.1(4)
N3 N2 N1 104.2(4)
N2 N3 C10 112.6(4)
N2 N3 C18 120.6(4)
C10 N3 C18 126.8(5)
C1 N4 H4 122.3
C1 N4 C4 115.5(5)
C4 N4 H4 122.3
O12 C1 N4 125.0(7)
O12 C1 C2 127.3(7)
N4 C1 C2 107.7(6)
C1 C2 H2A 110.7
C1 C2 H2B 110.7
C1 C2 C3 105.2(6)
H2A C2 H2B 108.8
C3 C2 H2A 110.7
C3 C2 H2B 110.7
C2 C3 H3A 110.6
C2 C3 H3B 110.6
C2 C3 C4 105.6(5)
H3A C3 H3B 108.8
C4 C3 H3A 110.6
C4 C3 H3B 110.6
N4 C4 C3 101.5(5)
N4 C4 C5 113.6(5)
N4 C4 C8 108.5(5)
C3 C4 C8 115.3(5)
C5 C4 C3 115.9(5)
C5 C4 C8 102.2(5)
C4 C5 H5A 110.1
C4 C5 H5B 110.1
C4 C5 C6 107.9(5)
H5A C5 H5B 108.4
C6 C5 H5A 110.1
C6 C5 H5B 110.1
C5 C6 H6A 111.1
C5 C6 H6B 111.1
H6A C6 H6B 109.1
C7 C6 C5 103.3(5)
C7 C6 H6A 111.1
C7 C6 H6B 111.1
C6 C7 H7 123.5
C8 C7 C6 113.0(5)
C8 C7 H7 123.5
C7 C8 C4 111.1(5)
C7 C8 C9 125.7(5)
C9 C8 C4 123.0(5)
N1 C9 C8 125.3(5)
N1 C9 C10 104.3(5)
C10 C9 C8 130.3(5)
N3 C10 C9 106.1(5)
N3 C10 H10 126.9
C9 C10 H10 126.9
N1 C11 H11A 109.1
N1 C11 H11B 109.1
N1 C11 C12 112.5(4)
H11A C11 H11B 107.8
C12 C11 H11A 109.1
C12 C11 H11B 109.1
C13 C12 C11 118.8(5)
C17 C12 C11 122.1(5)
C17 C12 C13 119.1(6)
C12 C13 H13 119.6
C12 C13 C14 120.9(5)
C14 C13 H13 119.6
C13 C14 H14 119.9
C13 C14 C15 120.1(7)
C15 C14 H14 119.9
C14 C15 H15 121.0
C16 C15 C14 118.0(6)
C16 C15 H15 121.0
C15 C16 H16 118.9
C15 C16 C17 122.2(6)
C17 C16 H16 118.9
C12 C17 C16 119.6(6)
C12 C17 H17 120.2
C16 C17 H17 120.2
C19 C18 N3 119.7(5)
C23 C18 N3 118.1(4)
C23 C18 C19 122.1(5)
O2 C19 C18 115.7(5)
O2 C19 C20 126.5(5)
C20 C19 C18 117.8(5)
C19 C20 H20 119.9
C19 C20 C21 120.3(5)
C21 C20 H20 119.9
C20 C21 H21 118.6
C22 C21 C20 122.7(6)
C22 C21 H21 118.6
C21 C22 H22 120.9
C21 C22 C23 118.2(6)
C23 C22 H22 120.9
O1 C23 C18 115.8(5)
O1 C23 C22 125.3(5)
C18 C23 C22 118.8(5)
O2 C24 H24A 109.5
O2 C24 H24B 109.5
O2 C24 H24C 109.5
H24A C24 H24B 109.5
H24A C24 H24C 109.5
H24B C24 H24C 109.5
O1 C25 H25A 109.5
O1 C25 H25B 109.5
O1 C25 H25C 109.5
H25A C25 H25B 109.5
H25A C25 H25C 109.5
H25B C25 H25C 109.5

loop_
_geom_bond_atom_site_label_1
_geom_bond_atom_site_label_2
_geom_bond_distance
Cl1 C26 1.738(7)
Cl2 C26 1.739(8)
Cl3 C26 1.770(8)
C26 H26 0.9800
O1 C23 1.359(6)
O1 C25 1.445(8)
O2 C19 1.346(7)
O2 C24 1.441(7)
O12 C1 1.235(8)
N1 N2 1.329(6)
N1 C9 1.369(7)
N1 C11 1.460(7)
N2 N3 1.321(6)
N3 C10 1.355(6)
N3 C18 1.435(6)
N4 H4 0.8600
N4 C1 1.347(8)
N4 C4 1.451(7)
C1 C2 1.486(10)
C2 H2A 0.9700
C2 H2B 0.9700
C2 C3 1.508(9)
C3 H3A 0.9700
C3 H3B 0.9700
C3 C4 1.540(8)
C4 C5 1.517(8)
C4 C8 1.545(7)
C5 H5A 0.9700
C5 H5B 0.9700
C5 C6 1.547(9)
C6 H6A 0.9700
C6 H6B 0.9700
C6 C7 1.484(8)
C7 H7 0.9300
C7 C8 1.341(8)
C8 C9 1.449(7)
C9 C10 1.376(7)
C10 H10 0.9300
C11 H11A 0.9700
C11 H11B 0.9700
C11 C12 1.512(8)
C12 C13 1.373(8)
C12 C17 1.371(7)
C13 H13 0.9300
C13 C14 1.382(9)
C14 H14 0.9300
C14 C15 1.390(9)
C15 H15 0.9300
C15 C16 1.357(9)
C16 H16 0.9300
C16 C17 1.384(9)
C17 H17 0.9300
C18 C19 1.400(7)
C18 C23 1.391(8)
C19 C20 1.372(8)
C20 H20 0.9300
C20 C21 1.377(9)
C21 H21 0.9300
C21 C22 1.373(9)
C22 H22 0.9300
C22 C23 1.400(8)
C24 H24A 0.9600
C24 H24B 0.9600
C24 H24C 0.9600
C25 H25A 0.9600
C25 H25B 0.9600
C25 H25C 0.9600

loop_
_geom_torsion_atom_site_label_1
_geom_torsion_atom_site_label_2
_geom_torsion_atom_site_label_3
_geom_torsion_atom_site_label_4
_geom_torsion
O2 C19 C20 C21 178.2(6)
O12 C1 C2 C3 -169.0(6)
N1 N2 N3 C10 0.5(5)
N1 N2 N3 C18 178.9(4)
N1 C9 C10 N3 1.5(5)
N1 C11 C12 C13 -142.4(6)
N1 C11 C12 C17 39.3(7)
N2 N1 C9 C8 -177.7(5)
N2 N1 C9 C10 -1.2(6)
N2 N1 C11 C12 -91.4(6)
N2 N3 C10 C9 -1.3(6)
N2 N3 C18 C19 67.0(7)
N2 N3 C18 C23 -114.5(6)
N3 C18 C19 O2 1.0(8)
N3 C18 C19 C20 178.4(5)
N3 C18 C23 O1 3.5(8)
N3 C18 C23 C22 -178.9(6)
N4 C1 C2 C3 12.1(6)
N4 C4 C5 C6 -100.9(6)
N4 C4 C8 C7 108.7(5)
N4 C4 C8 C9 -65.9(7)
C1 N4 C4 C3 -14.0(6)
C1 N4 C4 C5 -139.2(5)
C1 N4 C4 C8 107.9(5)
C1 C2 C3 C4 -20.2(6)
C2 C3 C4 N4 20.3(6)
C2 C3 C4 C5 143.9(5)
C2 C3 C4 C8 -96.7(6)
C3 C4 C5 C6 142.0(5)
C3 C4 C8 C7 -138.4(6)
C3 C4 C8 C9 47.1(8)
C4 N4 C1 O12 -177.4(5)
C4 N4 C1 C2 1.5(7)
C4 C5 C6 C7 -14.6(7)
C4 C8 C9 N1 106.1(6)
C4 C8 C9 C10 -69.4(8)
C5 C4 C8 C7 -11.7(6)
C5 C4 C8 C9 173.8(5)
C5 C6 C7 C8 7.4(8)
C6 C7 C8 C4 2.7(7)
C6 C7 C8 C9 177.0(6)
C7 C8 C9 N1 -67.6(8)
C7 C8 C9 C10 116.9(7)
C8 C4 C5 C6 15.7(6)
C8 C9 C10 N3 177.7(5)
C9 N1 N2 N3 0.5(5)
C9 N1 C11 C12 85.7(6)
C10 N3 C18 C19 -114.8(6)
C10 N3 C18 C23 63.6(7)
C11 N1 N2 N3 178.0(4)
C11 N1 C9 C8 5.1(9)
C11 N1 C9 C10 -178.4(5)
C11 C12 C13 C14 -177.4(7)
C11 C12 C17 C16 178.2(6)
C12 C13 C14 C15 -1.3(12)
C13 C12 C17 C16 -0.1(9)
C13 C14 C15 C16 0.7(12)
C14 C15 C16 C17 0.2(11)
C15 C16 C17 C12 -0.5(10)
C17 C12 C13 C14 1.0(10)
C18 N3 C10 C9 -179.6(4)
C18 C19 C20 C21 1.1(9)
C19 C18 C23 O1 -178.1(5)
C19 C18 C23 C22 -0.5(9)
C19 C20 C21 C22 -1.7(11)
C20 C21 C22 C23 1.2(11)
C21 C22 C23 O1 177.3(6)
C21 C22 C23 C18 -0.1(10)
C23 C18 C19 O2 -177.4(5)
C23 C18 C19 C20 0.0(9)
C24 O2 C19 C18 177.3(6)
C24 O2 C19 C20 0.1(9)
C25 O1 C23 C18 -166.1(6)
C25 O1 C23 C22 16.5(9)
